data_4069329
loop_
_publ_author_name
'Song, Li-Cheng'
'Wang, Liang-Xing'
'Tang, Ming-Yi'
'Li, Chang-Gong'
'Song, Hai-Bin'
'Hu, Qing-Mei'

_publ_section_title
;
 Synthesis, Structure, and Photoinduced Catalysis of [FeFe]-Hydrogenase
 Active Site Models Covalently Linked to a Porphyrin or Metalloporphyrin
 Moiety&#x2020;
;
_journal_issue 13
_journal_name_full Organometallics
_journal_page_first 3834
_journal_paper_doi 10.1021/om900141x
_journal_volume 28
_journal_year 2009
_chemical_formula_moiety 'C66 H40 Cl2 Fe4 N6 O12 S4'
_chemical_formula_sum 'C66 H40 Cl2 Fe4 N6 O12 S4'
_chemical_formula_weight 1531.58
_chemical_name_systematic
; 
 ? 
;
_space_group_IT_number 2
_symmetry_cell_setting triclinic
_symmetry_space_group_name_Hall '-P 1'
_symmetry_space_group_name_H-M 'P -1'
_atom_sites_solution_hydrogens geom
_atom_sites_solution_primary direct
_atom_sites_solution_secondary difmap
_audit_creation_method SHELXL-97
_cell_angle_alpha 106.470(5)
_cell_angle_beta 100.242(9)
_cell_angle_gamma 105.804(9)
_cell_formula_units_Z 2
_cell_length_a 12.306(8)
_cell_length_b 16.377(10)
_cell_length_c 18.815(11)
_cell_measurement_reflns_used 5863
_cell_measurement_temperature 294(2)
_cell_measurement_theta_max 27.8
_cell_measurement_theta_min 1.2
_cell_volume 3363(4)
_computing_cell_refinement 'CrystalClear (Rigaku/MSC Inc., 2005)'
_computing_data_collection 'CrystalClear (Rigaku/MSC Inc., 2005)'
_computing_data_reduction 'CrystalClear (Rigaku/MSC Inc., 2005)'
_computing_publication_material 'CrystalStructure 3.7.0'
_computing_structure_refinement 'SHELXL-97 (Sheldrick, 1997)'
_computing_structure_solution 'SHELXS-97 (Sheldrick, 1990)'
_diffrn_ambient_temperature 294(2)
_diffrn_detector_area_resol_mean 7.31
_diffrn_measured_fraction_theta_full 0.994
_diffrn_measured_fraction_theta_max 0.994
_diffrn_measurement_device_type 'Rigaku Saturn'
_diffrn_measurement_method \w
_diffrn_radiation_monochromator confocal
_diffrn_radiation_source 'rotating anode'
_diffrn_radiation_type MoK\a
_diffrn_radiation_wavelength 0.71070
_diffrn_reflns_av_R_equivalents 0.0449
_diffrn_reflns_av_sigmaI/netI 0.0571
_diffrn_reflns_limit_h_max 14
_diffrn_reflns_limit_h_min -14
_diffrn_reflns_limit_k_max 19
_diffrn_reflns_limit_k_min -19
_diffrn_reflns_limit_l_max 22
_diffrn_reflns_limit_l_min -22
_diffrn_reflns_number 30324
_diffrn_reflns_theta_full 25.00
_diffrn_reflns_theta_max 25.00
_diffrn_reflns_theta_min 1.17
_exptl_absorpt_coefficient_mu 1.114
_exptl_absorpt_correction_T_max 0.8967
_exptl_absorpt_correction_T_min 0.8418
_exptl_absorpt_correction_type multi-scan
_exptl_absorpt_process_details 'Jacobson, R. (1998) Private communication'
_exptl_crystal_colour red
_exptl_crystal_density_diffrn 1.513
_exptl_crystal_density_method 'not measured'
_exptl_crystal_description block
_exptl_crystal_F_000 1552
_exptl_crystal_size_max 0.16
_exptl_crystal_size_mid 0.12
_exptl_crystal_size_min 0.10
_refine_diff_density_max 0.577
_refine_diff_density_min -0.625
_refine_diff_density_rms 0.069
_refine_ls_extinction_method none
_refine_ls_goodness_of_fit_ref 1.093
_refine_ls_hydrogen_treatment constr
_refine_ls_matrix_type full
_refine_ls_number_parameters 896
_refine_ls_number_reflns 11775
_refine_ls_number_restraints 146
_refine_ls_restrained_S_all 1.113
_refine_ls_R_factor_all 0.1112
_refine_ls_R_factor_gt 0.0753
_refine_ls_shift/su_max 0.004
_refine_ls_shift/su_mean 0.000
_refine_ls_structure_factor_coef Fsqd
_refine_ls_weighting_details 'calc w=1/[\s^2^(Fo^2^)+(0.0972P)^2^+2.4977P] where P=(Fo^2^+2Fc^2^)/3'
_refine_ls_weighting_scheme calc
_refine_ls_wR_factor_gt 0.1872
_refine_ls_wR_factor_ref 0.2137
_reflns_number_gt 7841
_reflns_number_total 11775
_reflns_threshold_expression >2sigma(I)
_cod_data_source_file om900141x_si_001.cif
_cod_data_source_block shelxl
_cod_database_code 4069329

loop_
_symmetry_equiv_pos_as_xyz
'x, y, z'
'-x, -y, -z'

loop_
_atom_site_label
_atom_site_type_symbol
_atom_site_fract_x
_atom_site_fract_y
_atom_site_fract_z
_atom_site_U_iso_or_equiv
_atom_site_adp_type
_atom_site_occupancy
_atom_site_symmetry_multiplicity
_atom_site_calc_flag
_atom_site_refinement_flags
_atom_site_disorder_assembly
_atom_site_disorder_group
Fe1 Fe 0.05844(9) 0.70815(6) 0.50186(5) 0.0731(3) Uani 1 1 d . . .
Fe2 Fe 0.18824(9) 0.69901(6) 0.41370(5) 0.0745(3) Uani 1 1 d . . .
Fe3 Fe 0.67572(8) 0.99177(6) 0.15434(5) 0.0648(3) Uani 1 1 d . . .
Fe4 Fe 0.85671(8) 1.10646(6) 0.15254(5) 0.0663(3) Uani 1 1 d . . .
S1 S 0.00039(18) 0.69677(12) 0.37713(9) 0.0772(5) Uani 1 1 d . . .
S2 S 0.10778(15) 0.58413(11) 0.45303(8) 0.0678(4) Uani 1 1 d . . .
S3 S 0.69901(15) 1.02577(11) 0.04784(9) 0.0695(4) Uani 1 1 d . . .
S4 S 0.85039(14) 0.96952(11) 0.16009(9) 0.0662(4) Uani 1 1 d . . .
O1 O -0.1593(7) 0.6313(5) 0.5388(4) 0.137(2) Uani 1 1 d . . .
O2 O 0.2219(6) 0.7488(4) 0.6505(3) 0.126(2) Uani 1 1 d . . .
O3 O 0.0573(7) 0.8941(4) 0.5393(3) 0.140(3) Uani 1 1 d . . .
O4 O 0.2629(6) 0.6341(5) 0.2749(4) 0.155(3) Uani 1 1 d . . .
O5 O 0.4081(6) 0.7272(5) 0.5240(4) 0.150(3) Uani 1 1 d . . .
O6 O 0.2692(8) 0.8895(5) 0.4295(5) 0.162(3) Uani 1 1 d . . .
O7 O 0.5002(9) 0.8158(5) 0.1194(5) 0.223(6) Uani 1 1 d . . .
O8 O 0.7298(5) 1.0375(4) 0.3213(3) 0.1127(19) Uani 1 1 d . . .
O9 O 0.5151(7) 1.0944(6) 0.1604(4) 0.147(3) Uani 1 1 d . . .
O10 O 1.0448(5) 1.1484(4) 0.0789(4) 0.126(2) Uani 1 1 d . . .
O11 O 1.0110(5) 1.1857(4) 0.3093(3) 0.129(2) Uani 1 1 d . . .
O12 O 0.7707(6) 1.2592(4) 0.1679(4) 0.124(2) Uani 1 1 d . . .
N1 N -0.0616(5) 0.5095(3) 0.3090(3) 0.0656(13) Uani 1 1 d . . .
N2 N 0.7543(4) 0.8676(3) 0.0031(3) 0.0648(13) Uani 1 1 d . . .
N3 N 0.2158(4) 0.4469(3) -0.0404(2) 0.0588(12) Uani 1 1 d . . .
H3 H 0.1877 0.3984 -0.0807 0.071 Uiso 1 1 calc R . .
N4 N 0.2888(4) 0.3766(3) -0.1773(2) 0.0561(11) Uani 1 1 d . . .
N5 N 0.0924(4) 0.2076(3) -0.2322(2) 0.0530(11) Uani 1 1 d . . .
H5 H 0.1201 0.2552 -0.1913 0.064 Uiso 1 1 calc R . .
N6 N 0.0216(4) 0.2776(3) -0.0948(2) 0.0557(11) Uani 1 1 d . . .
C1 C -0.0747(8) 0.6608(6) 0.5235(4) 0.092(2) Uani 1 1 d . . .
C2 C 0.1578(8) 0.7325(5) 0.5921(4) 0.088(2) Uani 1 1 d . . .
C3 C 0.0601(7) 0.8224(5) 0.5262(4) 0.091(2) Uani 1 1 d . . .
C4 C 0.2287(7) 0.6563(6) 0.3275(5) 0.099(2) Uani 1 1 d . . .
C5 C 0.3225(8) 0.7156(6) 0.4790(5) 0.104(3) Uani 1 1 d . . .
C6 C 0.2351(9) 0.8138(6) 0.4219(5) 0.113(3) Uani 1 1 d . . .
C7 C 0.5716(8) 0.8826(6) 0.1302(5) 0.119(3) Uani 1 1 d . . .
C8 C 0.7092(6) 1.0184(5) 0.2553(4) 0.0783(18) Uani 1 1 d . . .
C9 C 0.5759(7) 1.0524(6) 0.1569(4) 0.096(2) Uani 1 1 d . . .
C10 C 0.9712(7) 1.1326(5) 0.1074(4) 0.084(2) Uani 1 1 d . . .
C11 C 0.9494(6) 1.1552(5) 0.2485(4) 0.084(2) Uani 1 1 d . . .
C12 C 0.8061(7) 1.2009(5) 0.1613(4) 0.086(2) Uani 1 1 d . . .
C13 C -0.1067(6) 0.5814(5) 0.3225(3) 0.0788(19) Uani 1 1 d . . .
H13A H -0.1652 0.5693 0.3501 0.095 Uiso 1 1 calc R . .
H13B H -0.1468 0.5808 0.2730 0.095 Uiso 1 1 calc R . .
C14 C -0.0186(6) 0.4919(4) 0.3770(3) 0.0731(17) Uani 1 1 d . . .
H14A H 0.0041 0.4387 0.3614 0.088 Uiso 1 1 calc R . .
H14B H -0.0829 0.4771 0.3996 0.088 Uiso 1 1 calc R . .
C15 C -0.0213(5) 0.4850(4) 0.2430(3) 0.0585(14) Uani 1 1 d . . .
C16 C -0.0331(9) 0.5248(7) 0.1888(4) 0.119(3) Uani 1 1 d . . .
H16 H -0.0656 0.5706 0.1968 0.143 Uiso 1 1 calc R . .
C17 C 0.0015(8) 0.4991(6) 0.1226(4) 0.116(3) Uani 1 1 d . . .
H17 H -0.0043 0.5300 0.0884 0.139 Uiso 1 1 calc R . .
C18 C 0.0444(5) 0.4288(4) 0.1060(3) 0.0595(14) Uani 1 1 d . . .
C19 C 0.0627(7) 0.3933(4) 0.1618(4) 0.0784(19) Uani 1 1 d . . .
H19 H 0.0979 0.3491 0.1548 0.094 Uiso 1 1 calc R . .
C20 C 0.0309(7) 0.4203(5) 0.2280(4) 0.081(2) Uani 1 1 d . . .
H20 H 0.0453 0.3937 0.2646 0.097 Uiso 1 1 calc R . .
C21 C 0.0778(5) 0.3998(4) 0.0318(3) 0.0625(15) Uani 1 1 d . . .
C22 C 0.1737(5) 0.4596(4) 0.0230(3) 0.0612(15) Uani 1 1 d . . .
C23 C 0.2445(6) 0.5479(4) 0.0754(3) 0.0758(18) Uani 1 1 d . . .
H23 H 0.2371 0.5749 0.1241 0.091 Uiso 1 1 calc R . .
C24 C 0.3237(6) 0.5860(4) 0.0429(4) 0.0750(18) Uani 1 1 d . . .
H24 H 0.3787 0.6442 0.0648 0.090 Uiso 1 1 calc R . .
C25 C 0.3092(5) 0.5218(4) -0.0311(3) 0.0600(14) Uani 1 1 d . . .
C26 C 0.3789(5) 0.5311(4) -0.0809(3) 0.0609(14) Uani 1 1 d . . .
C27 C 0.3706(5) 0.4621(4) -0.1471(3) 0.0576(14) Uani 1 1 d . . .
C28 C 0.4558(6) 0.4707(4) -0.1915(4) 0.0756(18) Uani 1 1 d . . .
H28 H 0.5197 0.5219 -0.1827 0.091 Uiso 1 1 calc R . .
C29 C 0.4231(6) 0.3885(4) -0.2487(4) 0.0782(19) Uani 1 1 d . . .
H29 H 0.4613 0.3724 -0.2861 0.094 Uiso 1 1 calc R . .
C30 C 0.3184(5) 0.3315(4) -0.2402(3) 0.0604(14) Uani 1 1 d . . .
C31 C 0.2559(5) 0.2428(4) -0.2912(3) 0.0618(15) Uani 1 1 d . . .
C32 C 0.1487(5) 0.1884(4) -0.2878(3) 0.0564(13) Uani 1 1 d . . .
C33 C 0.0734(6) 0.1020(4) -0.3448(3) 0.0676(16) Uani 1 1 d . . .
H33 H 0.0897 0.0705 -0.3888 0.081 Uiso 1 1 calc R . .
C34 C -0.0252(6) 0.0753(4) -0.3228(3) 0.0662(16) Uani 1 1 d . . .
H34 H -0.0898 0.0229 -0.3501 0.079 Uiso 1 1 calc R . .
C35 C -0.0134(5) 0.1413(4) -0.2502(3) 0.0554(13) Uani 1 1 d . . .
C36 C -0.0926(5) 0.1376(4) -0.2061(3) 0.0602(14) Uani 1 1 d . . .
C37 C -0.0737(5) 0.2015(4) -0.1323(3) 0.0588(14) Uani 1 1 d . . .
C38 C -0.1551(5) 0.1908(5) -0.0856(3) 0.0725(17) Uani 1 1 d . . .
H38 H -0.2265 0.1443 -0.0988 0.087 Uiso 1 1 calc R . .
C39 C -0.1058(6) 0.2624(5) -0.0191(4) 0.0772(18) Uani 1 1 d . . .
H39 H -0.1368 0.2747 0.0228 0.093 Uiso 1 1 calc R . .
C40 C 0.0032(5) 0.3161(4) -0.0250(3) 0.0606(14) Uani 1 1 d . . .
C41 C 0.3005(6) 0.2059(4) -0.3572(4) 0.0755(18) Uani 1 1 d . . .
C42 C 0.2582(8) 0.2069(8) -0.4279(5) 0.133(4) Uani 1 1 d . . .
H42 H 0.2013 0.2334 -0.4355 0.160 Uiso 1 1 calc R . .
C43 C 0.2983(12) 0.1683(10) -0.4912(6) 0.170(6) Uani 1 1 d . . .
H43 H 0.2681 0.1707 -0.5392 0.204 Uiso 1 1 calc R . .
C44 C 0.3754(14) 0.1302(7) -0.4831(8) 0.155(6) Uani 1 1 d . . .
H44 H 0.3986 0.1035 -0.5257 0.186 Uiso 1 1 calc R . .
C45 C 0.4239(15) 0.1280(9) -0.4132(9) 0.193(7) Uani 1 1 d . . .
H45 H 0.4809 0.1010 -0.4077 0.232 Uiso 1 1 calc R . .
C46 C 0.3868(11) 0.1671(7) -0.3488(6) 0.143(4) Uani 1 1 d . . .
H46 H 0.4205 0.1668 -0.3006 0.171 Uiso 1 1 calc R . .
C47 C -0.2053(6) 0.0591(5) -0.2395(3) 0.0720(18) Uani 1 1 d . . .
C48 C -0.2075(8) -0.0256(6) -0.2465(5) 0.117(3) Uani 1 1 d . . .
H48 H -0.1382 -0.0354 -0.2291 0.141 Uiso 1 1 calc R . .
C49 C -0.3146(12) -0.1001(8) -0.2803(7) 0.153(5) Uani 1 1 d . . .
H49 H -0.3148 -0.1581 -0.2845 0.184 Uiso 1 1 calc R . .
C50 C -0.4136(12) -0.0878(11) -0.3056(7) 0.170(8) Uani 1 1 d . . .
H50 H -0.4830 -0.1373 -0.3279 0.204 Uiso 1 1 calc R . .
C51 C -0.4152(9) -0.0022(11) -0.2993(6) 0.149(5) Uani 1 1 d . . .
H51 H -0.4853 0.0064 -0.3170 0.178 Uiso 1 1 calc R . .
C52 C -0.3105(6) 0.0714(6) -0.2659(4) 0.103(3) Uani 1 1 d . . .
H52 H -0.3110 0.1293 -0.2612 0.123 Uiso 1 1 calc R . .
C53 C 0.4743(5) 0.6204(4) -0.0583(3) 0.0604(14) Uani 1 1 d . . .
C54 C 0.4589(7) 0.6898(5) -0.0774(5) 0.122(3) Uani 1 1 d . . .
H54 H 0.3849 0.6831 -0.1058 0.146 Uiso 1 1 calc R . .
C55 C 0.5496(7) 0.7716(6) -0.0561(6) 0.130(4) Uani 1 1 d . . .
H55 H 0.5338 0.8177 -0.0709 0.156 Uiso 1 1 calc R . .
C56 C 0.6590(5) 0.7876(4) -0.0152(3) 0.0578(14) Uani 1 1 d . . .
C57 C 0.6727(7) 0.7184(6) 0.0056(7) 0.158(5) Uani 1 1 d . . .
H57 H 0.7459 0.7254 0.0351 0.190 Uiso 1 1 calc R . .
C58 C 0.5837(7) 0.6387(6) -0.0148(8) 0.171(6) Uani 1 1 d . . .
H58 H 0.5990 0.5939 0.0024 0.205 Uiso 1 1 calc R . .
C59 C 0.7393(6) 0.9400(4) -0.0205(3) 0.0734(17) Uani 1 1 d . . .
H59A H 0.6789 0.9143 -0.0693 0.088 Uiso 1 1 calc R . .
H59B H 0.8120 0.9708 -0.0296 0.088 Uiso 1 1 calc R . .
C60 C 0.8548(5) 0.8949(4) 0.0666(3) 0.0665(16) Uani 1 1 d . . .
H60A H 0.9232 0.9260 0.0535 0.080 Uiso 1 1 calc R . .
H60B H 0.8656 0.8408 0.0735 0.080 Uiso 1 1 calc R . .
Cl1 Cl 0.3286(12) 0.3106(9) 0.2150(6) 0.298(6) Uani 0.553(11) 1 d PDU A 1
Cl2 Cl 0.6001(12) 0.3534(10) 0.2962(8) 0.325(7) Uani 0.553(11) 1 d PDU A 1
C61 C 0.4042(11) 0.3964(11) 0.3045(9) 0.213(14) Uani 0.553(11) 1 d PGDU A 1
C62 C 0.5215(11) 0.4132(9) 0.3393(8) 0.147(8) Uani 0.553(11) 1 d PGDU A 1
C63 C 0.5839(11) 0.4905(10) 0.4038(8) 0.180(16) Uani 0.553(11) 1 d PGDU A 1
H63A H 0.6623 0.5017 0.4271 0.216 Uiso 0.553(11) 1 calc PR A 1
C64 C 0.5291(15) 0.5510(9) 0.4335(8) 0.207(12) Uani 0.553(11) 1 d PGU A 1
H64A H 0.5708 0.6027 0.4766 0.248 Uiso 0.553(11) 1 calc PR A 1
C65 C 0.4118(16) 0.5341(11) 0.3986(10) 0.162(9) Uani 0.553(11) 1 d PGU A 1
H65A H 0.3751 0.5746 0.4185 0.195 Uiso 0.553(11) 1 calc PR A 1
C66 C 0.3494(12) 0.4568(14) 0.3342(11) 0.324(13) Uani 0.553(11) 1 d PGDU A 1
H66A H 0.2709 0.4456 0.3109 0.389 Uiso 0.553(11) 1 calc PR A 1
Cl1' Cl 0.3356(13) 0.4776(11) 0.3696(11) 0.313(8) Uani 0.447(11) 1 d PDU A 2
Cl2' Cl 0.2754(13) 0.3014(13) 0.2508(13) 0.366(9) Uani 0.447(11) 1 d PDU A 2
C61' C 0.4503(12) 0.4420(10) 0.3538(10) 0.130(8) Uani 0.447(11) 1 d PGDU A 2
C62' C 0.4237(12) 0.3624(10) 0.2919(9) 0.170(12) Uani 0.447(11) 1 d PGDU A 2
C63' C 0.5095(15) 0.3237(12) 0.2805(11) 0.146(10) Uani 0.447(11) 1 d PGDU A 2
H63B H 0.4917 0.2705 0.2391 0.175 Uiso 0.447(11) 1 calc PR A 2
C64' C 0.6220(14) 0.3646(14) 0.3309(13) 0.352(13) Uani 0.447(11) 1 d PGU A 2
H64B H 0.6794 0.3387 0.3232 0.422 Uiso 0.447(11) 1 calc PR A 2
C65' C 0.6486(12) 0.4441(13) 0.3928(11) 0.146(9) Uani 0.447(11) 1 d PGU A 2
H65B H 0.7239 0.4714 0.4265 0.175 Uiso 0.447(11) 1 calc PR A 2
C66' C 0.5628(13) 0.4828(11) 0.4042(10) 0.26(4) Uani 0.447(11) 1 d PGDU A 2
H66B H 0.5806 0.5360 0.4457 0.318 Uiso 0.447(11) 1 calc PR A 2

loop_
_atom_site_aniso_label
_atom_site_aniso_U_11
_atom_site_aniso_U_22
_atom_site_aniso_U_33
_atom_site_aniso_U_23
_atom_site_aniso_U_13
_atom_site_aniso_U_12
Fe1 0.0995(7) 0.0682(6) 0.0464(5) 0.0103(4) 0.0176(5) 0.0325(5)
Fe2 0.0909(7) 0.0673(6) 0.0574(5) 0.0182(4) 0.0207(5) 0.0187(5)
Fe3 0.0626(5) 0.0669(5) 0.0645(6) 0.0231(4) 0.0194(4) 0.0204(4)
Fe4 0.0688(6) 0.0584(5) 0.0653(6) 0.0135(4) 0.0235(4) 0.0172(4)
S1 0.1099(14) 0.0750(11) 0.0517(9) 0.0188(8) 0.0200(9) 0.0444(10)
S2 0.0887(11) 0.0668(9) 0.0478(8) 0.0186(7) 0.0177(8) 0.0287(8)
S3 0.0785(10) 0.0687(10) 0.0656(10) 0.0273(8) 0.0175(8) 0.0293(8)
S4 0.0663(9) 0.0683(9) 0.0606(9) 0.0191(7) 0.0114(7) 0.0254(8)
O1 0.139(6) 0.144(6) 0.129(5) 0.040(4) 0.069(5) 0.038(5)
O2 0.163(6) 0.136(5) 0.064(3) 0.013(3) -0.002(4) 0.071(4)
O3 0.206(7) 0.083(4) 0.102(4) -0.003(3) -0.007(4) 0.071(5)
O4 0.133(5) 0.193(7) 0.091(4) 0.007(4) 0.057(4) 0.013(5)
O5 0.097(5) 0.187(7) 0.131(6) 0.063(5) -0.003(4) 0.007(5)
O6 0.205(8) 0.085(4) 0.185(7) 0.053(5) 0.067(6) 0.018(5)
O7 0.245(10) 0.105(5) 0.224(9) -0.029(6) 0.158(8) -0.056(6)
O8 0.120(5) 0.147(5) 0.076(4) 0.042(3) 0.035(3) 0.045(4)
O9 0.169(6) 0.230(8) 0.142(6) 0.111(6) 0.091(5) 0.145(7)
O10 0.111(4) 0.135(5) 0.133(5) 0.034(4) 0.077(4) 0.031(4)
O11 0.116(5) 0.141(5) 0.075(4) -0.016(4) 0.011(3) 0.028(4)
O12 0.132(5) 0.091(4) 0.164(6) 0.043(4) 0.048(4) 0.059(4)
N1 0.083(3) 0.070(3) 0.042(3) 0.014(2) 0.019(2) 0.031(3)
N2 0.068(3) 0.058(3) 0.058(3) 0.010(2) 0.014(3) 0.019(3)
N3 0.065(3) 0.052(3) 0.046(3) 0.003(2) 0.015(2) 0.016(2)
N4 0.060(3) 0.057(3) 0.046(3) 0.012(2) 0.015(2) 0.018(2)
N5 0.058(3) 0.052(3) 0.045(2) 0.010(2) 0.017(2) 0.018(2)
N6 0.056(3) 0.056(3) 0.048(3) 0.010(2) 0.013(2) 0.017(2)
C1 0.119(7) 0.094(6) 0.063(4) 0.016(4) 0.030(4) 0.046(5)
C2 0.124(6) 0.081(5) 0.050(4) 0.009(3) 0.020(4) 0.039(5)
C3 0.123(6) 0.076(5) 0.057(4) 0.002(3) 0.007(4) 0.040(5)
C4 0.100(6) 0.097(6) 0.076(5) 0.014(4) 0.027(4) 0.010(5)
C5 0.085(6) 0.103(6) 0.093(6) 0.030(5) 0.010(5) -0.002(5)
C6 0.153(8) 0.071(5) 0.106(6) 0.033(5) 0.043(6) 0.017(5)
C7 0.113(7) 0.089(6) 0.121(7) 0.006(5) 0.063(6) -0.006(5)
C8 0.075(4) 0.087(5) 0.076(5) 0.030(4) 0.027(4) 0.026(4)
C9 0.108(6) 0.138(7) 0.086(5) 0.057(5) 0.047(5) 0.077(6)
C10 0.089(5) 0.075(4) 0.090(5) 0.024(4) 0.041(4) 0.024(4)
C11 0.083(5) 0.083(5) 0.065(4) -0.001(4) 0.022(4) 0.021(4)
C12 0.094(5) 0.065(4) 0.100(5) 0.026(4) 0.039(4) 0.022(4)
C13 0.084(5) 0.094(5) 0.049(4) 0.009(3) 0.014(3) 0.037(4)
C14 0.098(5) 0.066(4) 0.047(3) 0.013(3) 0.024(3) 0.020(3)
C15 0.070(4) 0.056(3) 0.042(3) 0.007(2) 0.013(3) 0.021(3)
C16 0.194(10) 0.169(8) 0.079(5) 0.072(5) 0.073(6) 0.140(8)
C17 0.179(9) 0.179(9) 0.066(5) 0.065(5) 0.062(5) 0.137(8)
C18 0.066(4) 0.071(4) 0.040(3) 0.011(3) 0.013(3) 0.031(3)
C19 0.120(6) 0.075(4) 0.067(4) 0.031(3) 0.043(4) 0.057(4)
C20 0.123(6) 0.088(5) 0.062(4) 0.042(4) 0.041(4) 0.056(5)
C21 0.074(4) 0.070(4) 0.043(3) 0.011(3) 0.016(3) 0.034(3)
C22 0.068(4) 0.065(4) 0.042(3) 0.008(3) 0.009(3) 0.024(3)
C23 0.097(5) 0.069(4) 0.049(3) 0.001(3) 0.023(3) 0.027(4)
C24 0.090(5) 0.054(4) 0.061(4) 0.002(3) 0.020(3) 0.014(3)
C25 0.067(4) 0.055(3) 0.051(3) 0.011(3) 0.007(3) 0.024(3)
C26 0.068(4) 0.052(3) 0.058(3) 0.017(3) 0.009(3) 0.021(3)
C27 0.060(3) 0.052(3) 0.055(3) 0.013(3) 0.014(3) 0.017(3)
C28 0.071(4) 0.069(4) 0.080(4) 0.018(4) 0.033(4) 0.015(3)
C29 0.078(4) 0.072(4) 0.081(4) 0.015(4) 0.042(4) 0.020(4)
C30 0.061(3) 0.054(3) 0.058(3) 0.013(3) 0.019(3) 0.014(3)
C31 0.071(4) 0.055(3) 0.057(3) 0.010(3) 0.026(3) 0.021(3)
C32 0.066(4) 0.054(3) 0.048(3) 0.011(3) 0.016(3) 0.024(3)
C33 0.084(4) 0.057(3) 0.055(3) 0.007(3) 0.028(3) 0.021(3)
C34 0.071(4) 0.050(3) 0.056(3) 0.001(3) 0.015(3) 0.007(3)
C35 0.062(3) 0.055(3) 0.043(3) 0.011(2) 0.013(3) 0.018(3)
C36 0.054(3) 0.062(3) 0.058(3) 0.015(3) 0.014(3) 0.016(3)
C37 0.057(3) 0.071(4) 0.048(3) 0.017(3) 0.018(3) 0.025(3)
C38 0.061(4) 0.087(5) 0.059(4) 0.017(3) 0.024(3) 0.012(3)
C39 0.078(4) 0.088(5) 0.056(4) 0.014(3) 0.026(3) 0.018(4)
C40 0.067(4) 0.067(4) 0.047(3) 0.014(3) 0.016(3) 0.029(3)
C41 0.094(5) 0.060(4) 0.065(4) 0.009(3) 0.038(4) 0.019(4)
C42 0.120(7) 0.218(11) 0.069(5) 0.034(6) 0.046(5) 0.076(8)
C43 0.169(11) 0.239(15) 0.081(7) 0.013(8) 0.063(7) 0.066(11)
C44 0.207(14) 0.095(7) 0.154(11) 0.002(7) 0.129(11) 0.029(8)
C45 0.33(2) 0.180(12) 0.210(14) 0.103(11) 0.211(15) 0.176(14)
C46 0.219(12) 0.157(9) 0.158(9) 0.092(8) 0.132(9) 0.137(9)
C47 0.071(4) 0.074(4) 0.053(4) 0.004(3) 0.024(3) 0.011(3)
C48 0.104(6) 0.088(6) 0.135(8) 0.017(5) 0.048(6) 0.009(5)
C49 0.154(10) 0.101(7) 0.150(10) 0.006(7) 0.074(9) -0.019(8)
C50 0.115(9) 0.176(13) 0.094(7) -0.026(8) 0.034(7) -0.069(10)
C51 0.076(6) 0.226(14) 0.085(7) 0.031(9) 0.017(5) -0.011(9)
C52 0.067(5) 0.135(7) 0.080(5) 0.025(5) 0.017(4) 0.009(5)
C53 0.067(4) 0.053(3) 0.055(3) 0.015(3) 0.012(3) 0.019(3)
C54 0.092(6) 0.091(6) 0.148(8) 0.071(6) -0.043(5) -0.004(4)
C55 0.088(6) 0.099(6) 0.194(10) 0.100(7) -0.024(6) 0.005(5)
C56 0.064(4) 0.052(3) 0.052(3) 0.013(3) 0.012(3) 0.020(3)
C57 0.077(5) 0.103(7) 0.255(13) 0.105(8) -0.053(7) -0.010(5)
C58 0.075(5) 0.101(7) 0.300(15) 0.123(9) -0.056(7) -0.014(5)
C59 0.090(5) 0.060(4) 0.056(4) 0.010(3) 0.020(3) 0.014(3)
C60 0.059(4) 0.056(3) 0.073(4) 0.009(3) 0.019(3) 0.017(3)
Cl1 0.324(9) 0.293(8) 0.278(9) 0.131(7) 0.097(7) 0.065(7)
Cl2 0.333(10) 0.341(10) 0.345(10) 0.126(7) 0.084(7) 0.183(8)
C61 0.218(16) 0.206(16) 0.202(16) 0.064(10) 0.047(10) 0.064(11)
C62 0.145(11) 0.151(11) 0.159(11) 0.058(8) 0.036(8) 0.075(9)
C63 0.192(18) 0.192(19) 0.165(18) 0.069(10) 0.082(11) 0.053(10)
C64 0.212(15) 0.206(15) 0.198(15) 0.064(10) 0.057(10) 0.072(10)
C65 0.176(12) 0.162(12) 0.161(12) 0.036(8) 0.058(9) 0.091(9)
C66 0.319(15) 0.325(15) 0.325(15) 0.101(10) 0.099(9) 0.113(10)
Cl1' 0.303(11) 0.316(11) 0.329(11) 0.098(8) 0.116(8) 0.116(8)
Cl2' 0.342(11) 0.359(11) 0.384(11) 0.137(8) 0.063(8) 0.119(9)
C61' 0.139(12) 0.128(11) 0.134(12) 0.044(8) 0.047(9) 0.057(9)
C62' 0.163(15) 0.176(15) 0.157(15) 0.074(10) 0.015(9) 0.041(10)
C63' 0.147(13) 0.137(12) 0.142(12) 0.040(9) 0.055(10) 0.029(9)
C64' 0.352(15) 0.356(15) 0.353(15) 0.120(10) 0.094(10) 0.136(10)
C65' 0.130(12) 0.145(12) 0.162(13) 0.070(9) 0.030(9) 0.034(9)
C66' 0.27(4) 0.27(4) 0.26(4) 0.095(16) 0.083(14) 0.086(16)

loop_
_atom_type_symbol
_atom_type_description
_atom_type_scat_dispersion_real
_atom_type_scat_dispersion_imag
_atom_type_scat_source
C C 0.0033 0.0016 'International Tables Vol C Tables 4.2.6.8 and 6.1.1.4'
H H 0.0000 0.0000 'International Tables Vol C Tables 4.2.6.8 and 6.1.1.4'
N N 0.0061 0.0033 'International Tables Vol C Tables 4.2.6.8 and 6.1.1.4'
O O 0.0106 0.0060 'International Tables Vol C Tables 4.2.6.8 and 6.1.1.4'
S S 0.1246 0.1234 'International Tables Vol C Tables 4.2.6.8 and 6.1.1.4'
Cl Cl 0.1484 0.1585 'International Tables Vol C Tables 4.2.6.8 and 6.1.1.4'
Fe Fe 0.3463 0.8444 'International Tables Vol C Tables 4.2.6.8 and 6.1.1.4'

loop_
_geom_angle_atom_site_label_1
_geom_angle_atom_site_label_2
_geom_angle_atom_site_label_3
_geom_angle
C2 Fe1 C1 98.2(4)
C2 Fe1 C3 92.4(3)
C1 Fe1 C3 97.9(4)
C2 Fe1 S1 157.4(3)
C1 Fe1 S1 104.3(3)
C3 Fe1 S1 86.3(2)
C2 Fe1 S2 88.9(2)
C1 Fe1 S2 102.2(3)
C3 Fe1 S2 159.5(3)
S1 Fe1 S2 84.72(7)
C2 Fe1 Fe2 101.8(3)
C1 Fe1 Fe2 149.8(2)
C3 Fe1 Fe2 103.5(3)
S1 Fe1 Fe2 56.85(7)
S2 Fe1 Fe2 56.27(5)
C6 Fe2 C5 91.3(4)
C6 Fe2 C4 96.9(4)
C5 Fe2 C4 96.2(4)
C6 Fe2 S2 153.2(3)
C5 Fe2 S2 86.0(3)
C4 Fe2 S2 110.0(3)
C6 Fe2 S1 87.4(4)
C5 Fe2 S1 156.5(3)
C4 Fe2 S1 107.2(3)
S2 Fe2 S1 84.67(8)
C6 Fe2 Fe1 97.9(3)
C5 Fe2 Fe1 100.7(3)
C4 Fe2 Fe1 157.2(3)
S2 Fe2 Fe1 56.67(6)
S1 Fe2 Fe1 56.37(6)
C8 Fe3 C7 96.1(4)
C8 Fe3 C9 91.4(3)
C7 Fe3 C9 97.5(5)
C8 Fe3 S4 87.6(2)
C7 Fe3 S4 104.8(3)
C9 Fe3 S4 157.6(3)
C8 Fe3 S3 152.0(2)
C7 Fe3 S3 111.9(3)
C9 Fe3 S3 85.3(2)
S4 Fe3 S3 85.15(7)
C8 Fe3 Fe4 97.3(2)
C7 Fe3 Fe4 156.4(3)
C9 Fe3 Fe4 101.5(3)
S4 Fe3 Fe4 56.52(7)
S3 Fe3 Fe4 56.55(5)
C11 Fe4 C10 96.0(3)
C11 Fe4 C12 93.3(3)
C10 Fe4 C12 101.9(3)
C11 Fe4 S4 87.1(3)
C10 Fe4 S4 103.2(2)
C12 Fe4 S4 154.7(2)
C11 Fe4 S3 162.6(2)
C10 Fe4 S3 101.0(3)
C12 Fe4 S3 87.2(3)
S4 Fe4 S3 85.06(7)
C11 Fe4 Fe3 106.3(3)
C10 Fe4 Fe3 147.9(2)
C12 Fe4 Fe3 99.6(2)
S4 Fe4 Fe3 56.40(6)
S3 Fe4 Fe3 56.52(6)
C13 S1 Fe1 107.8(2)
C13 S1 Fe2 113.1(2)
Fe1 S1 Fe2 66.78(6)
C14 S2 Fe2 112.8(2)
C14 S2 Fe1 111.0(2)
Fe2 S2 Fe1 67.06(7)
C59 S3 Fe3 112.5(2)
C59 S3 Fe4 108.3(2)
Fe3 S3 Fe4 66.93(7)
C60 S4 Fe3 112.7(2)
C60 S4 Fe4 109.4(2)
Fe3 S4 Fe4 67.08(6)
C13 N1 C15 119.6(5)
C13 N1 C14 114.1(5)
C15 N1 C14 121.7(5)
C56 N2 C59 120.9(5)
C56 N2 C60 121.6(5)
C59 N2 C60 113.7(5)
C22 N3 C25 111.1(4)
C22 N3 H3 124.5
C25 N3 H3 124.5
C27 N4 C30 105.8(5)
C35 N5 C32 111.0(4)
C35 N5 H5 124.5
C32 N5 H5 124.5
C37 N6 C40 105.1(5)
O1 C1 Fe1 178.7(8)
O2 C2 Fe1 179.6(7)
O3 C3 Fe1 177.3(7)
O4 C4 Fe2 174.8(8)
O5 C5 Fe2 177.3(9)
O6 C6 Fe2 177.5(10)
O7 C7 Fe3 173.9(8)
O8 C8 Fe3 178.3(7)
O9 C9 Fe3 177.4(9)
O10 C10 Fe4 179.0(8)
O11 C11 Fe4 178.3(7)
O12 C12 Fe4 177.4(7)
N1 C13 S1 116.8(5)
N1 C13 H13A 108.1
S1 C13 H13A 108.1
N1 C13 H13B 108.1
S1 C13 H13B 108.1
H13A C13 H13B 107.3
N1 C14 S2 116.9(4)
N1 C14 H14A 108.1
S2 C14 H14A 108.1
N1 C14 H14B 108.1
S2 C14 H14B 108.1
H14A C14 H14B 107.3
C16 C15 C20 115.2(6)
C16 C15 N1 121.3(5)
C20 C15 N1 123.5(5)
C15 C16 C17 122.0(7)
C15 C16 H16 119.0
C17 C16 H16 119.0
C18 C17 C16 121.5(7)
C18 C17 H17 119.3
C16 C17 H17 119.3
C19 C18 C17 116.2(5)
C19 C18 C21 123.1(5)
C17 C18 C21 120.5(5)
C18 C19 C20 121.8(6)
C18 C19 H19 119.1
C20 C19 H19 119.1
C19 C20 C15 122.9(6)
C19 C20 H20 118.5
C15 C20 H20 118.5
C22 C21 C40 125.4(5)
C22 C21 C18 117.6(5)
C40 C21 C18 116.8(6)
N3 C22 C21 126.4(5)
N3 C22 C23 106.1(5)
C21 C22 C23 127.4(5)
C24 C23 C22 108.7(5)
C24 C23 H23 125.6
C22 C23 H23 125.6
C23 C24 C25 108.7(6)
C23 C24 H24 125.7
C25 C24 H24 125.7
N3 C25 C26 127.3(5)
N3 C25 C24 105.4(5)
C26 C25 C24 127.3(6)
C25 C26 C27 124.8(5)
C25 C26 C53 117.0(5)
C27 C26 C53 118.1(5)
N4 C27 C26 126.6(5)
N4 C27 C28 110.3(5)
C26 C27 C28 123.0(5)
C29 C28 C27 106.2(5)
C29 C28 H28 126.9
C27 C28 H28 126.9
C28 C29 C30 106.9(5)
C28 C29 H29 126.5
C30 C29 H29 126.5
N4 C30 C31 126.0(5)
N4 C30 C29 110.7(5)
C31 C30 C29 123.2(5)
C30 C31 C32 124.4(5)
C30 C31 C41 118.3(5)
C32 C31 C41 117.2(5)
N5 C32 C31 127.3(5)
N5 C32 C33 106.5(5)
C31 C32 C33 126.2(5)
C34 C33 C32 107.6(5)
C34 C33 H33 126.2
C32 C33 H33 126.2
C33 C34 C35 108.6(5)
C33 C34 H34 125.7
C35 C34 H34 125.7
N5 C35 C36 126.6(5)
N5 C35 C34 106.3(5)
C36 C35 C34 127.0(5)
C35 C36 C37 125.0(5)
C35 C36 C47 116.7(5)
C37 C36 C47 118.3(5)
N6 C37 C36 125.9(5)
N6 C37 C38 111.1(5)
C36 C37 C38 123.0(5)
C39 C38 C37 105.8(5)
C39 C38 H38 127.1
C37 C38 H38 127.1
C38 C39 C40 107.2(5)
C38 C39 H39 126.4
C40 C39 H39 126.4
N6 C40 C21 125.0(5)
N6 C40 C39 110.8(5)
C21 C40 C39 124.2(5)
C42 C41 C46 116.8(7)
C42 C41 C31 122.0(7)
C46 C41 C31 121.2(7)
C41 C42 C43 121.6(10)
C41 C42 H42 119.2
C43 C42 H42 119.2
C44 C43 C42 120.9(13)
C44 C43 H43 119.6
C42 C43 H43 119.6
C43 C44 C45 121.0(11)
C43 C44 H44 119.5
C45 C44 H44 119.5
C44 C45 C46 119.3(12)
C44 C45 H45 120.4
C46 C45 H45 120.4
C41 C46 C45 120.4(11)
C41 C46 H46 119.8
C45 C46 H46 119.8
C48 C47 C52 118.2(7)
C48 C47 C36 121.0(7)
C52 C47 C36 120.8(7)
C47 C48 C49 120.6(10)
C47 C48 H48 119.7
C49 C48 H48 119.7
C50 C49 C48 120.6(13)
C50 C49 H49 119.7
C48 C49 H49 119.7
C49 C50 C51 120.6(11)
C49 C50 H50 119.7
C51 C50 H50 119.7
C50 C51 C52 119.2(12)
C50 C51 H51 120.4
C52 C51 H51 120.4
C47 C52 C51 120.8(10)
C47 C52 H52 119.6
C51 C52 H52 119.6
C54 C53 C58 113.9(6)
C54 C53 C26 123.4(6)
C58 C53 C26 122.7(6)
C53 C54 C55 122.1(7)
C53 C54 H54 119.0
C55 C54 H54 119.0
C56 C55 C54 123.2(7)
C56 C55 H55 118.4
C54 C55 H55 118.4
C57 C56 C55 114.2(6)
C57 C56 N2 121.3(6)
C55 C56 N2 124.5(6)
C56 C57 C58 122.5(7)
C56 C57 H57 118.7
C58 C57 H57 118.7
C53 C58 C57 124.1(7)
C53 C58 H58 118.0
C57 C58 H58 118.0
N2 C59 S3 116.2(4)
N2 C59 H59A 108.2
S3 C59 H59A 108.2
N2 C59 H59B 108.2
S3 C59 H59B 108.2
H59A C59 H59B 107.4
N2 C60 S4 116.2(4)
N2 C60 H60A 108.2
S4 C60 H60A 108.2
N2 C60 H60B 108.2
S4 C60 H60B 108.2
H60A C60 H60B 107.4
C62 C61 C66 120.0
C62 C61 Cl1 121.7(6)
C66 C61 Cl1 117.5(6)
C63 C62 C61 120.0
C63 C62 Cl2 117.1(6)
C61 C62 Cl2 121.8(6)
C62 C63 C64 120.0
C62 C63 H63A 120.0
C64 C63 H63A 120.0
C65 C64 C63 120.0
C65 C64 H64A 120.0
C63 C64 H64A 120.0
C64 C65 C66 120.0
C64 C65 H65A 120.0
C66 C65 H65A 120.0
C65 C66 C61 120.0
C65 C66 H66A 120.0
C61 C66 H66A 120.0
C62' C61' C66' 120.0
C62' C61' Cl1' 116.6(7)
C66' C61' Cl1' 123.0(7)
C61' C62' C63' 120.0
C61' C62' Cl2' 115.2(7)
C63' C62' Cl2' 122.2(7)
C64' C63' C62' 120.0
C64' C63' H63B 120.0
C62' C63' H63B 120.0
C63' C64' C65' 120.0
C63' C64' H64B 120.0
C65' C64' H64B 120.0
C64' C65' C66' 120.0
C64' C65' H65B 120.0
C66' C65' H65B 120.0
C65' C66' C61' 120.0
C65' C66' H66B 120.0
C61' C66' H66B 120.0

loop_
_geom_bond_atom_site_label_1
_geom_bond_atom_site_label_2
_geom_bond_distance
Fe1 C2 1.774(8)
Fe1 C1 1.782(10)
Fe1 C3 1.789(8)
Fe1 S1 2.266(2)
Fe1 S2 2.269(2)
Fe1 Fe2 2.5013(17)
Fe2 C6 1.761(9)
Fe2 C5 1.777(10)
Fe2 C4 1.789(8)
Fe2 S2 2.259(2)
Fe2 S1 2.279(3)
Fe3 C8 1.767(8)
Fe3 C7 1.769(9)
Fe3 C9 1.777(8)
Fe3 S4 2.265(2)
Fe3 S3 2.271(2)
Fe3 Fe4 2.5049(17)
Fe4 C11 1.775(8)
Fe4 C10 1.787(8)
Fe4 C12 1.795(8)
Fe4 S4 2.268(2)
Fe4 S3 2.272(2)
S1 C13 1.851(7)
S2 C14 1.857(6)
S3 C59 1.859(6)
S4 C60 1.855(6)
O1 C1 1.145(9)
O2 C2 1.145(8)
O3 C3 1.140(8)
O4 C4 1.147(9)
O5 C5 1.160(9)
O6 C6 1.153(9)
O7 C7 1.139(9)
O8 C8 1.153(8)
O9 C9 1.144(8)
O10 C10 1.139(8)
O11 C11 1.138(8)
O12 C12 1.139(8)
N1 C13 1.411(8)
N1 C15 1.413(7)
N1 C14 1.431(7)
N2 C56 1.406(7)
N2 C59 1.422(8)
N2 C60 1.424(7)
N3 C22 1.367(7)
N3 C25 1.377(7)
N3 H3 0.8600
N4 C27 1.369(7)
N4 C30 1.373(7)
N5 C35 1.361(7)
N5 C32 1.363(7)
N5 H5 0.8600
N6 C37 1.356(7)
N6 C40 1.374(7)
C13 H13A 0.9700
C13 H13B 0.9700
C14 H14A 0.9700
C14 H14B 0.9700
C15 C16 1.364(9)
C15 C20 1.372(8)
C16 C17 1.379(9)
C16 H16 0.9300
C17 C18 1.374(9)
C17 H17 0.9300
C18 C19 1.351(8)
C18 C21 1.509(7)
C19 C20 1.362(8)
C19 H19 0.9300
C20 H20 0.9300
C21 C22 1.383(8)
C21 C40 1.414(8)
C22 C23 1.423(8)
C23 C24 1.346(9)
C23 H23 0.9300
C24 C25 1.434(8)
C24 H24 0.9300
C25 C26 1.390(8)
C26 C27 1.390(7)
C26 C53 1.494(8)
C27 C28 1.455(8)
C28 C29 1.364(8)
C28 H28 0.9300
C29 C30 1.435(8)
C29 H29 0.9300
C30 C31 1.400(8)
C31 C32 1.401(8)
C31 C41 1.485(8)
C32 C33 1.443(8)
C33 C34 1.352(8)
C33 H33 0.9300
C34 C35 1.435(7)
C34 H34 0.9300
C35 C36 1.389(8)
C36 C37 1.416(8)
C36 C47 1.493(8)
C37 C38 1.454(8)
C38 C39 1.348(8)
C38 H38 0.9300
C39 C40 1.432(9)
C39 H39 0.9300
C41 C42 1.346(11)
C41 C46 1.387(11)
C42 C43 1.419(13)
C42 H42 0.9300
C43 C44 1.280(17)
C43 H43 0.9300
C44 C45 1.360(18)
C44 H44 0.9300
C45 C46 1.414(13)
C45 H45 0.9300
C46 H46 0.9300
C47 C48 1.349(11)
C47 C52 1.390(10)
C48 C49 1.420(13)
C48 H48 0.9300
C49 C50 1.316(19)
C49 H49 0.9300
C50 C51 1.380(19)
C50 H50 0.9300
C51 C52 1.394(13)
C51 H51 0.9300
C52 H52 0.9300
C53 C54 1.336(9)
C53 C58 1.350(9)
C54 C55 1.388(10)
C54 H54 0.9300
C55 C56 1.341(9)
C55 H55 0.9300
C56 C57 1.340(9)
C57 C58 1.356(11)
C57 H57 0.9300
C58 H58 0.9300
C59 H59A 0.9700
C59 H59B 0.9700
C60 H60A 0.9700
C60 H60B 0.9700
Cl1 C61 1.750(8)
Cl2 C62 1.703(8)
C61 C62 1.3900
C61 C66 1.3900
C62 C63 1.3900
C63 C64 1.3900
C63 H63A 0.9300
C64 C65 1.3900
C64 H64A 0.9300
C65 C66 1.3900
C65 H65A 0.9300
C66 H66A 0.9300
Cl1' C61' 1.709(8)
Cl2' C62' 1.731(8)
C61' C62' 1.3900
C61' C66' 1.3900
C62' C63' 1.3900
C63' C64' 1.3900
C63' H63B 0.9300
C64' C65' 1.3900
C64' H64B 0.9300
C65' C66' 1.3900
C65' H65B 0.9300
C66' H66B 0.9300

loop_
_geom_torsion_atom_site_label_1
_geom_torsion_atom_site_label_2
_geom_torsion_atom_site_label_3
_geom_torsion_atom_site_label_4
_geom_torsion
C2 Fe1 Fe2 C6 -90.2(4)
C1 Fe1 Fe2 C6 139.2(6)
C3 Fe1 Fe2 C6 5.2(4)
S1 Fe1 Fe2 C6 81.5(3)
S2 Fe1 Fe2 C6 -170.8(3)
C2 Fe1 Fe2 C5 2.7(4)
C1 Fe1 Fe2 C5 -127.9(6)
C3 Fe1 Fe2 C5 98.1(4)
S1 Fe1 Fe2 C5 174.4(3)
S2 Fe1 Fe2 C5 -77.9(3)
C2 Fe1 Fe2 C4 140.0(8)
C1 Fe1 Fe2 C4 9.4(9)
C3 Fe1 Fe2 C4 -124.6(8)
S1 Fe1 Fe2 C4 -48.3(8)
S2 Fe1 Fe2 C4 59.4(8)
C2 Fe1 Fe2 S2 80.6(3)
C1 Fe1 Fe2 S2 -50.0(5)
C3 Fe1 Fe2 S2 176.0(2)
S1 Fe1 Fe2 S2 -107.70(8)
C2 Fe1 Fe2 S1 -171.7(3)
C1 Fe1 Fe2 S1 57.7(5)
C3 Fe1 Fe2 S1 -76.3(2)
S2 Fe1 Fe2 S1 107.70(8)
C8 Fe3 Fe4 C11 7.2(3)
C7 Fe3 Fe4 C11 -116.8(10)
C9 Fe3 Fe4 C11 100.1(4)
S4 Fe3 Fe4 C11 -75.1(3)
S3 Fe3 Fe4 C11 176.6(3)
C8 Fe3 Fe4 C10 139.4(5)
C7 Fe3 Fe4 C10 15.4(11)
C9 Fe3 Fe4 C10 -127.8(5)
S4 Fe3 Fe4 C10 57.1(5)
S3 Fe3 Fe4 C10 -51.3(5)
C8 Fe3 Fe4 C12 -89.2(3)
C7 Fe3 Fe4 C12 146.8(10)
C9 Fe3 Fe4 C12 3.7(4)
S4 Fe3 Fe4 C12 -171.5(3)
S3 Fe3 Fe4 C12 80.2(3)
C8 Fe3 Fe4 S4 82.3(2)
C7 Fe3 Fe4 S4 -41.7(9)
C9 Fe3 Fe4 S4 175.2(3)
S3 Fe3 Fe4 S4 -108.39(7)
C8 Fe3 Fe4 S3 -169.3(2)
C7 Fe3 Fe4 S3 66.7(9)
C9 Fe3 Fe4 S3 -76.5(3)
S4 Fe3 Fe4 S3 108.39(7)
C2 Fe1 S1 C13 129.6(6)
C1 Fe1 S1 C13 -45.8(3)
C3 Fe1 S1 C13 -143.0(4)
S2 Fe1 S1 C13 55.4(2)
Fe2 Fe1 S1 C13 108.2(2)
C2 Fe1 S1 Fe2 21.4(6)
C1 Fe1 S1 Fe2 -153.9(3)
C3 Fe1 S1 Fe2 108.8(3)
S2 Fe1 S1 Fe2 -52.72(6)
C6 Fe2 S1 C13 158.5(4)
C5 Fe2 S1 C13 -114.2(8)
C4 Fe2 S1 C13 62.1(4)
S2 Fe2 S1 C13 -47.2(2)
Fe1 Fe2 S1 C13 -100.2(2)
C6 Fe2 S1 Fe1 -101.3(3)
C5 Fe2 S1 Fe1 -13.9(7)
C4 Fe2 S1 Fe1 162.3(3)
S2 Fe2 S1 Fe1 53.08(6)
C6 Fe2 S2 C14 124.7(8)
C5 Fe2 S2 C14 -150.2(4)
C4 Fe2 S2 C14 -55.0(4)
S1 Fe2 S2 C14 51.3(2)
Fe1 Fe2 S2 C14 104.1(2)
C6 Fe2 S2 Fe1 20.6(8)
C5 Fe2 S2 Fe1 105.6(3)
C4 Fe2 S2 Fe1 -159.2(3)
S1 Fe2 S2 Fe1 -52.81(6)
C2 Fe1 S2 C14 148.3(3)
C1 Fe1 S2 C14 50.1(3)
C3 Fe1 S2 C14 -117.9(7)
S1 Fe1 S2 C14 -53.5(2)
Fe2 Fe1 S2 C14 -106.7(2)
C2 Fe1 S2 Fe2 -105.0(3)
C1 Fe1 S2 Fe2 156.8(3)
C3 Fe1 S2 Fe2 -11.2(7)
S1 Fe1 S2 Fe2 53.23(7)
C8 Fe3 S3 C59 124.1(5)
C7 Fe3 S3 C59 -55.5(4)
C9 Fe3 S3 C59 -151.8(4)
S4 Fe3 S3 C59 48.5(2)
Fe4 Fe3 S3 C59 101.1(2)
C8 Fe3 S3 Fe4 23.0(5)
C7 Fe3 S3 Fe4 -156.6(4)
C9 Fe3 S3 Fe4 107.1(3)
S4 Fe3 S3 Fe4 -52.60(7)
C11 Fe4 S3 C59 -118.4(8)
C10 Fe4 S3 C59 47.7(3)
C12 Fe4 S3 C59 149.3(3)
S4 Fe4 S3 C59 -54.8(2)
Fe3 Fe4 S3 C59 -107.3(2)
C11 Fe4 S3 Fe3 -11.1(8)
C10 Fe4 S3 Fe3 155.0(2)
C12 Fe4 S3 Fe3 -103.4(2)
S4 Fe4 S3 Fe3 52.50(6)
C8 Fe3 S4 C60 157.3(3)
C7 Fe3 S4 C60 61.6(4)
C9 Fe3 S4 C60 -114.9(7)
S3 Fe3 S4 C60 -49.8(2)
Fe4 Fe3 S4 C60 -102.4(2)
C8 Fe3 S4 Fe4 -100.3(2)
C7 Fe3 S4 Fe4 164.0(3)
C9 Fe3 S4 Fe4 -12.5(6)
S3 Fe3 S4 Fe4 52.62(6)
C11 Fe4 S4 C60 -141.1(3)
C10 Fe4 S4 C60 -45.6(3)
C12 Fe4 S4 C60 127.2(6)
S3 Fe4 S4 C60 54.5(2)
Fe3 Fe4 S4 C60 107.1(2)
C11 Fe4 S4 Fe3 111.8(2)
C10 Fe4 S4 Fe3 -152.7(3)
C12 Fe4 S4 Fe3 20.1(6)
S3 Fe4 S4 Fe3 -52.60(6)
C2 Fe1 C1 O1 26(38)
C3 Fe1 C1 O1 -67(38)
S1 Fe1 C1 O1 -156(38)
S2 Fe1 C1 O1 117(38)
Fe2 Fe1 C1 O1 157(37)
C1 Fe1 C2 O2 -88(100)
C3 Fe1 C2 O2 10(100)
S1 Fe1 C2 O2 96(100)
S2 Fe1 C2 O2 170(100)
Fe2 Fe1 C2 O2 115(100)
C2 Fe1 C3 O3 -168(19)
C1 Fe1 C3 O3 -69(19)
S1 Fe1 C3 O3 35(19)
S2 Fe1 C3 O3 99(19)
Fe2 Fe1 C3 O3 89(19)
C6 Fe2 C4 O4 48(10)
C5 Fe2 C4 O4 -44(10)
S2 Fe2 C4 O4 -132(10)
S1 Fe2 C4 O4 138(10)
Fe1 Fe2 C4 O4 178(100)
C6 Fe2 C5 O5 90(18)
C4 Fe2 C5 O5 -173(18)
S2 Fe2 C5 O5 -63(18)
S1 Fe2 C5 O5 4(19)
Fe1 Fe2 C5 O5 -8(18)
C5 Fe2 C6 O6 -9(22)
C4 Fe2 C6 O6 -105(22)
S2 Fe2 C6 O6 75(22)
S1 Fe2 C6 O6 148(22)
Fe1 Fe2 C6 O6 92(22)
C8 Fe3 C7 O7 49(12)
C9 Fe3 C7 O7 -43(12)
S4 Fe3 C7 O7 138(12)
S3 Fe3 C7 O7 -131(12)
Fe4 Fe3 C7 O7 173(11)
C7 Fe3 C8 O8 -113(24)
C9 Fe3 C8 O8 -15(24)
S4 Fe3 C8 O8 142(24)
S3 Fe3 C8 O8 67(24)
Fe4 Fe3 C8 O8 87(24)
C8 Fe3 C9 O9 62(16)
C7 Fe3 C9 O9 159(16)
S4 Fe3 C9 O9 -25(16)
S3 Fe3 C9 O9 -90(16)
Fe4 Fe3 C9 O9 -36(16)
C11 Fe4 C10 O10 68(49)
C12 Fe4 C10 O10 163(49)
S4 Fe4 C10 O10 -20(49)
S3 Fe4 C10 O10 -108(49)
Fe3 Fe4 C10 O10 -66(49)
C10 Fe4 C11 O11 -37(28)
C12 Fe4 C11 O11 -139(28)
S4 Fe4 C11 O11 66(28)
S3 Fe4 C11 O11 130(27)
Fe3 Fe4 C11 O11 120(28)
C11 Fe4 C12 O12 -88(18)
C10 Fe4 C12 O12 175(100)
S4 Fe4 C12 O12 2(19)
S3 Fe4 C12 O12 74(18)
Fe3 Fe4 C12 O12 19(18)
C15 N1 C13 S1 -88.0(6)
C14 N1 C13 S1 68.5(7)
Fe1 S1 C13 N1 -72.4(5)
Fe2 S1 C13 N1 -0.7(6)
C13 N1 C14 S2 -62.7(7)
C15 N1 C14 S2 93.2(6)
Fe2 S2 C14 N1 -9.6(6)
Fe1 S2 C14 N1 63.4(5)
C13 N1 C15 C16 -5.0(10)
C14 N1 C15 C16 -159.6(7)
C13 N1 C15 C20 175.5(6)
C14 N1 C15 C20 20.9(9)
C20 C15 C16 C17 2.1(14)
N1 C15 C16 C17 -177.4(8)
C15 C16 C17 C18 3.3(16)
C16 C17 C18 C19 -7.0(13)
C16 C17 C18 C21 177.8(8)
C17 C18 C19 C20 5.4(11)
C21 C18 C19 C20 -179.6(7)
C18 C19 C20 C15 -0.1(12)
C16 C15 C20 C19 -3.8(11)
N1 C15 C20 C19 175.7(7)
C19 C18 C21 C22 -107.2(8)
C17 C18 C21 C22 67.6(9)
C19 C18 C21 C40 76.8(8)
C17 C18 C21 C40 -108.4(8)
C25 N3 C22 C21 177.1(6)
C25 N3 C22 C23 0.2(7)
C40 C21 C22 N3 -2.7(10)
C18 C21 C22 N3 -178.3(5)
C40 C21 C22 C23 173.6(6)
C18 C21 C22 C23 -2.0(9)
N3 C22 C23 C24 1.1(8)
C21 C22 C23 C24 -175.8(6)
C22 C23 C24 C25 -1.9(8)
C22 N3 C25 C26 175.2(6)
C22 N3 C25 C24 -1.3(7)
C23 C24 C25 N3 2.0(7)
C23 C24 C25 C26 -174.5(6)
N3 C25 C26 C27 -5.1(10)
C24 C25 C26 C27 170.7(6)
N3 C25 C26 C53 179.1(5)
C24 C25 C26 C53 -5.1(9)
C30 N4 C27 C26 -177.3(6)
C30 N4 C27 C28 -1.0(7)
C25 C26 C27 N4 5.0(10)
C53 C26 C27 N4 -179.1(5)
C25 C26 C27 C28 -170.8(6)
C53 C26 C27 C28 5.0(9)
N4 C27 C28 C29 -0.1(8)
C26 C27 C28 C29 176.3(6)
C27 C28 C29 C30 1.2(8)
C27 N4 C30 C31 -176.9(6)
C27 N4 C30 C29 1.8(7)
C28 C29 C30 N4 -1.9(8)
C28 C29 C30 C31 176.8(6)
N4 C30 C31 C32 3.7(10)
C29 C30 C31 C32 -174.8(6)
N4 C30 C31 C41 178.8(6)
C29 C30 C31 C41 0.3(10)
C35 N5 C32 C31 176.2(6)
C35 N5 C32 C33 -1.2(6)
C30 C31 C32 N5 -6.1(10)
C41 C31 C32 N5 178.8(6)
C30 C31 C32 C33 170.9(6)
C41 C31 C32 C33 -4.3(9)
N5 C32 C33 C34 2.2(7)
C31 C32 C33 C34 -175.2(6)
C32 C33 C34 C35 -2.4(7)
C32 N5 C35 C36 178.4(6)
C32 N5 C35 C34 -0.2(6)
C33 C34 C35 N5 1.6(7)
C33 C34 C35 C36 -176.9(6)
N5 C35 C36 C37 -2.6(10)
C34 C35 C36 C37 175.7(6)
N5 C35 C36 C47 177.9(6)
C34 C35 C36 C47 -3.8(9)
C40 N6 C37 C36 -177.8(6)
C40 N6 C37 C38 -0.1(7)
C35 C36 C37 N6 2.6(10)
C47 C36 C37 N6 -177.9(6)
C35 C36 C37 C38 -174.9(6)
C47 C36 C37 C38 4.6(9)
N6 C37 C38 C39 -0.1(7)
C36 C37 C38 C39 177.7(6)
C37 C38 C39 C40 0.2(8)
C37 N6 C40 C21 -176.3(6)
C37 N6 C40 C39 0.2(7)
C22 C21 C40 N6 6.5(10)
C18 C21 C40 N6 -177.8(5)
C22 C21 C40 C39 -169.6(6)
C18 C21 C40 C39 6.1(9)
C38 C39 C40 N6 -0.3(8)
C38 C39 C40 C21 176.3(6)
C30 C31 C41 C42 -96.8(9)
C32 C31 C41 C42 78.7(9)
C30 C31 C41 C46 84.5(9)
C32 C31 C41 C46 -100.1(9)
C46 C41 C42 C43 1.3(15)
C31 C41 C42 C43 -177.5(9)
C41 C42 C43 C44 1(2)
C42 C43 C44 C45 -2(2)
C43 C44 C45 C46 1(2)
C42 C41 C46 C45 -2.2(15)
C31 C41 C46 C45 176.7(10)
C44 C45 C46 C41 1(2)
C35 C36 C47 C48 69.9(9)
C37 C36 C47 C48 -109.6(8)
C35 C36 C47 C52 -108.7(7)
C37 C36 C47 C52 71.8(8)
C52 C47 C48 C49 0.3(12)
C36 C47 C48 C49 -178.3(8)
C47 C48 C49 C50 0.2(17)
C48 C49 C50 C51 0(2)
C49 C50 C51 C52 0.2(19)
C48 C47 C52 C51 -0.5(11)
C36 C47 C52 C51 178.1(7)
C50 C51 C52 C47 0.3(15)
C25 C26 C53 C54 -88.5(9)
C27 C26 C53 C54 95.3(9)
C25 C26 C53 C58 89.6(10)
C27 C26 C53 C58 -86.5(10)
C58 C53 C54 C55 2.3(15)
C26 C53 C54 C55 -179.4(9)
C53 C54 C55 C56 0.1(18)
C54 C55 C56 C57 -2.0(15)
C54 C55 C56 N2 175.9(9)
C59 N2 C56 C57 178.9(8)
C60 N2 C56 C57 -24.5(10)
C59 N2 C56 C55 1.2(10)
C60 N2 C56 C55 157.7(8)
C55 C56 C57 C58 1.5(18)
N2 C56 C57 C58 -176.5(11)
C54 C53 C58 C57 -2.9(18)
C26 C53 C58 C57 178.8(11)
C56 C57 C58 C53 1(2)
C56 N2 C59 S3 89.6(6)
C60 N2 C59 S3 -68.7(6)
Fe3 S3 C59 N2 -2.1(6)
Fe4 S3 C59 N2 69.8(5)
C56 N2 C60 S4 -91.0(6)
C59 N2 C60 S4 67.1(6)
Fe3 S4 C60 N2 4.9(5)
Fe4 S4 C60 N2 -67.7(5)
C66 C61 C62 C63 0.0
Cl1 C61 C62 C63 169.6(18)
C66 C61 C62 Cl2 -168.0(15)
Cl1 C61 C62 Cl2 2(2)
C61 C62 C63 C64 0.0
Cl2 C62 C63 C64 168.5(15)
C62 C63 C64 C65 0.0
C63 C64 C65 C66 0.0
C64 C65 C66 C61 0.0
C62 C61 C66 C65 0.0
Cl1 C61 C66 C65 -170.0(18)
C66' C61' C62' C63' 0.0
Cl1' C61' C62' C63' -172.9(18)
C66' C61' C62' Cl2' 162.0(17)
Cl1' C61' C62' Cl2' -11(2)
C61' C62' C63' C64' 0.0
Cl2' C62' C63' C64' -160.8(18)
C62' C63' C64' C65' 0.0
C63' C64' C65' C66' 0.0
C64' C65' C66' C61' 0.0
C62' C61' C66' C65' 0.0
Cl1' C61' C66' C65' 172.4(19)
